data_2223418
loop_
_publ_author_name
'Surdykowski, Andrzej'
'\/Leczkowska, Anna'
'Dobrza\'nska, Liliana'
'Sz\/lyk, Edward'

_publ_section_title
;
 Hexakis(1<i>H</i>-imidazole-\k<i>N</i>^3^)cobalt(III)
 tris(hexafluoridophosphate) hexahydrate
;
_journal_coeditor_code HG2572
_journal_issue 10
_journal_name_full 'Acta Crystallographica Section E'
_journal_page_first m1256
_journal_page_last m1257
_journal_paper_doi 10.1107/S160053680903863X
_journal_volume 65
_journal_year 2009
_chemical_formula_iupac '[Co (C3 H4 N2)6] (P F6)3, 6H2 O'
_chemical_formula_moiety 'C18 H24 Co N12 3+, 3(F6 P -), 6(H2 O)'
_chemical_formula_sum 'C18 H36 Co F18 N12 O6 P3'
_chemical_formula_weight 1010.43
_chemical_name_systematic
;
Hexakis(1<i>H</i>-imidazole-\k<i>N</i>^3^)cobalt(III)
tris(hexafluoridophosphate)
hexahydrate
;
_space_group_IT_number 148
_symmetry_cell_setting trigonal
_symmetry_space_group_name_Hall '-R 3'
_symmetry_space_group_name_H-M 'R -3 :H'
_atom_sites_solution_hydrogens geom
_atom_sites_solution_primary direct
_atom_sites_solution_secondary difmap
_audit_creation_method SHELXL-97
_cell_angle_alpha 90.00
_cell_angle_beta 90.00
_cell_angle_gamma 120.00
_cell_formula_units_Z 3
_cell_length_a 20.9911(13)
_cell_length_b 20.9911(13)
_cell_length_c 7.0156(9)
_cell_measurement_reflns_used 3782
_cell_measurement_temperature 100(2)
_cell_measurement_theta_max 28.237
_cell_measurement_theta_min 3.112
_cell_volume 2677.1(4)
_computing_cell_refinement 'SAINT (Bruker, 2002)'
_computing_data_collection 'SMART (Bruker, 2001)'
_computing_data_reduction 'SAINT (Bruker, 2002)'
_computing_molecular_graphics 'X-SEED (Barbour 2001)'
_computing_publication_material 'SHELXL97 (Sheldrick, 2008)'
_computing_structure_refinement 'SHELXL97 (Sheldrick, 2008)'
_computing_structure_solution 'SHELXS97 (Sheldrick, 2008)'
_diffrn_ambient_temperature 100(2)
_diffrn_measured_fraction_theta_full 0.981
_diffrn_measured_fraction_theta_max 0.930
_diffrn_measurement_device_type 'Bruker SMART APEX CCD area-detector'
_diffrn_measurement_method \w
_diffrn_radiation_monochromator graphite
_diffrn_radiation_source 'fine-focus sealed tube'
_diffrn_radiation_type MoK\a
_diffrn_radiation_wavelength 0.71073
_diffrn_reflns_av_R_equivalents 0.0261
_diffrn_reflns_av_sigmaI/netI 0.0233
_diffrn_reflns_limit_h_max 27
_diffrn_reflns_limit_h_min -22
_diffrn_reflns_limit_k_max 26
_diffrn_reflns_limit_k_min -26
_diffrn_reflns_limit_l_max 8
_diffrn_reflns_limit_l_min -9
_diffrn_reflns_number 4893
_diffrn_reflns_theta_full 25.50
_diffrn_reflns_theta_max 28.23
_diffrn_reflns_theta_min 3.11
_diffrn_standards_number 0
_exptl_absorpt_coefficient_mu 0.765
_exptl_absorpt_correction_T_max 0.8559
_exptl_absorpt_correction_T_min 0.8318
_exptl_absorpt_correction_type multi-scan
_exptl_absorpt_process_details '(SADABS; Sheldrick, 1997)'
_exptl_crystal_colour red
_exptl_crystal_density_diffrn 1.880
_exptl_crystal_density_method 'not measured'
_exptl_crystal_description block
_exptl_crystal_F_000 1530
_exptl_crystal_size_max 0.25
_exptl_crystal_size_mid 0.25
_exptl_crystal_size_min 0.21
_refine_diff_density_max 0.535
_refine_diff_density_min -0.314
_refine_ls_extinction_method none
_refine_ls_goodness_of_fit_ref 1.076
_refine_ls_hydrogen_treatment mixed
_refine_ls_matrix_type full
_refine_ls_number_parameters 98
_refine_ls_number_reflns 1373
_refine_ls_number_restraints 3
_refine_ls_restrained_S_all 1.079
_refine_ls_R_factor_all 0.0325
_refine_ls_R_factor_gt 0.0311
_refine_ls_shift/su_max 0.000
_refine_ls_shift/su_mean 0.000
_refine_ls_structure_factor_coef Fsqd
_refine_ls_weighting_details 'calc w=1/[\s^2^(Fo^2^)+(0.0444P)^2^+4.9022P] where P=(Fo^2^+2Fc^2^)/3'
_refine_ls_weighting_scheme calc
_refine_ls_wR_factor_gt 0.0821
_refine_ls_wR_factor_ref 0.0832
_reflns_number_gt 1288
_reflns_number_total 1373
_reflns_threshold_expression I>2\s(I)
_cod_data_source_file hg2572.cif
_cod_data_source_block I
_cod_original_sg_symbol_H-M 'R -3'
_cod_database_code 2223418
_cod_database_fobs_code 2223418

loop_
_symmetry_equiv_pos_as_xyz
'x, y, z'
'-y, x-y, z'
'-x+y, -x, z'
'x+2/3, y+1/3, z+1/3'
'-y+2/3, x-y+1/3, z+1/3'
'-x+y+2/3, -x+1/3, z+1/3'
'x+1/3, y+2/3, z+2/3'
'-y+1/3, x-y+2/3, z+2/3'
'-x+y+1/3, -x+2/3, z+2/3'
'-x, -y, -z'
'y, -x+y, -z'
'x-y, x, -z'
'-x+2/3, -y+1/3, -z+1/3'
'y+2/3, -x+y+1/3, -z+1/3'
'x-y+2/3, x+1/3, -z+1/3'
'-x+1/3, -y+2/3, -z+2/3'
'y+1/3, -x+y+2/3, -z+2/3'
'x-y+1/3, x+2/3, -z+2/3'

loop_
_atom_site_type_symbol
_atom_site_label
_atom_site_fract_x
_atom_site_fract_y
_atom_site_fract_z
_atom_site_U_iso_or_equiv
_atom_site_adp_type
_atom_site_calc_flag
_atom_site_refinement_flags
_atom_site_occupancy
_atom_site_disorder_assembly
_atom_site_disorder_group
Co Co1 0.0000 0.0000 0.0000 0.01001(15) Uani d S 1 . .
F F2 0.25776(5) 0.09189(5) 0.20301(16) 0.0242(3) Uani d . 1 . .
N N1 0.05651(7) 0.08788(7) 0.15758(19) 0.0126(3) Uani d . 1 . .
N N3 0.14686(7) 0.19255(7) 0.2646(2) 0.0161(3) Uani d . 1 . .
H H3 0.1914 0.2302 0.2812 0.019 Uiso calc R 1 . .
C C5 0.02873(8) 0.11667(8) 0.2899(2) 0.0155(3) Uani d . 1 . .
H H5 -0.0213 0.0945 0.3285 0.019 Uiso calc R 1 . .
C C2 0.12841(8) 0.13594(8) 0.1462(2) 0.0150(3) Uani d . 1 . .
H H2 0.1618 0.1307 0.0653 0.018 Uiso calc R 1 . .
C C4 0.08453(9) 0.18177(8) 0.3556(2) 0.0171(3) Uani d . 1 . .
H H4 0.0810 0.2134 0.4464 0.020 Uiso calc R 1 . .
P P1 0.3333 0.1667 0.1667 0.01496(16) Uani d S 1 . .
F F1 0.34563(7) 0.13360(7) -0.02524(19) 0.0421(4) Uani d . 1 . .
F F3 0.37650(6) 0.13458(7) 0.2841(2) 0.0402(4) Uani d . 1 . .
O O1 0.27980(6) 0.31811(6) 0.37976(18) 0.0203(3) Uani d D 1 . .
H H6 0.3046(15) 0.3048(15) 0.473(4) 0.052(8) Uiso d D 1 . .
H H7 0.2625(15) 0.3462(14) 0.447(4) 0.051(8) Uiso d D 1 . .

loop_
_atom_site_aniso_label
_atom_site_aniso_U_11
_atom_site_aniso_U_22
_atom_site_aniso_U_33
_atom_site_aniso_U_12
_atom_site_aniso_U_13
_atom_site_aniso_U_23
Co1 0.00877(17) 0.00877(17) 0.0125(3) 0.00438(9) 0.000 0.000
F2 0.0135(4) 0.0191(5) 0.0324(6) 0.0026(4) 0.0030(4) 0.0038(4)
N1 0.0126(6) 0.0113(6) 0.0144(6) 0.0063(5) -0.0004(5) 0.0004(5)
N3 0.0148(6) 0.0122(6) 0.0179(7) 0.0041(5) -0.0023(5) -0.0005(5)
C5 0.0158(7) 0.0158(7) 0.0158(8) 0.0085(6) -0.0001(5) -0.0015(6)
C2 0.0137(7) 0.0137(7) 0.0171(7) 0.0063(6) -0.0016(5) -0.0009(5)
C4 0.0205(8) 0.0153(7) 0.0161(8) 0.0095(6) -0.0020(6) -0.0023(6)
P1 0.0104(3) 0.0156(3) 0.0172(3) 0.0052(2) 0.00177(19) 0.0010(2)
F1 0.0372(7) 0.0354(7) 0.0378(7) 0.0062(5) 0.0167(5) -0.0130(5)
F3 0.0160(5) 0.0422(7) 0.0588(9) 0.0118(5) 0.0027(5) 0.0283(6)
O1 0.0192(6) 0.0197(6) 0.0207(6) 0.0086(5) -0.0039(5) -0.0035(5)

loop_
_atom_type_symbol
_atom_type_description
_atom_type_scat_dispersion_real
_atom_type_scat_dispersion_imag
_atom_type_scat_source
C C 0.0033 0.0016 'International Tables Vol C Tables 4.2.6.8 and 6.1.1.4'
H H 0.0000 0.0000 'International Tables Vol C Tables 4.2.6.8 and 6.1.1.4'
N N 0.0061 0.0033 'International Tables Vol C Tables 4.2.6.8 and 6.1.1.4'
F F 0.0171 0.0103 'International Tables Vol C Tables 4.2.6.8 and 6.1.1.4'
O O 0.0106 0.0060 'International Tables Vol C Tables 4.2.6.8 and 6.1.1.4'
P P 0.1023 0.0942 'International Tables Vol C Tables 4.2.6.8 and 6.1.1.4'
Co Co 0.3494 0.9721 'International Tables Vol C Tables 4.2.6.8 and 6.1.1.4'

loop_
_geom_angle_atom_site_label_1
_geom_angle_atom_site_label_2
_geom_angle_atom_site_label_3
_geom_angle_site_symmetry_1
_geom_angle_site_symmetry_3
_geom_angle
_geom_angle_publ_flag
N1 Co1 N1 . 11 88.68(5) ?
N1 Co1 N1 . 3 91.32(5) ?
N1 Co1 N1 . 12 88.68(5) ?
N1 Co1 N1 . 10 180.00(9) ?
N1 Co1 N1 12 10 91.32(5) ?
N1 Co1 N1 12 11 91.32(5) ?
N1 Co1 N1 10 11 91.32(5) ?
N1 Co1 N1 12 3 180.00(9) ?
N1 Co1 N1 10 3 88.68(5) ?
N1 Co1 N1 11 3 88.68(5) ?
N1 Co1 N1 . 2 91.32(5) ?
N1 Co1 N1 12 2 88.68(5) ?
N1 Co1 N1 10 2 88.68(5) ?
N1 Co1 N1 11 2 180.00(5) ?
N1 Co1 N1 3 2 91.32(5) ?
C2 N1 C5 . . 105.91(12) ?
C2 N1 Co1 . . 126.96(11) ?
C5 N1 Co1 . . 126.84(10) ?
C2 N3 C4 . . 108.30(13) ?
C2 N3 H3 . . 125.8 ?
C4 N3 H3 . . 125.8 ?
C4 C5 N1 . . 109.04(14) ?
C4 C5 H5 . . 125.5 ?
N1 C5 H5 . . 125.5 ?
N1 C2 N3 . . 110.48(14) ?
N1 C2 H2 . . 124.8 ?
N3 C2 H2 . . 124.8 ?
C5 C4 N3 . . 106.26(14) ?
C5 C4 H4 . . 126.9 ?
N3 C4 H4 . . 126.9 ?
F1 P1 F1 13 . 180.0 ?
F1 P1 F2 13 . 89.75(6) ?
F1 P1 F2 . . 90.25(6) ?
F1 P1 F2 13 13 90.25(6) ?
F1 P1 F2 . 13 89.75(6) ?
F2 P1 F2 . 13 179.9970(10) ?
F1 P1 F3 13 13 90.13(8) ?
F1 P1 F3 . 13 89.86(8) ?
F2 P1 F3 . 13 90.15(6) ?
F2 P1 F3 13 13 89.85(6) ?
F1 P1 F3 13 . 89.86(8) ?
F1 P1 F3 . . 90.14(8) ?
F2 P1 F3 . . 89.85(6) ?
F2 P1 F3 13 . 90.15(6) ?
F3 P1 F3 13 . 180.0 ?
H6 O1 H7 . . 105.7(19) ?

loop_
_geom_bond_atom_site_label_1
_geom_bond_atom_site_label_2
_geom_bond_site_symmetry_2
_geom_bond_distance
_geom_bond_publ_flag
Co1 N1 . 1.9605(13) ?
Co1 N1 11 1.9605(13) ?
Co1 N1 3 1.9605(13) ?
Co1 N1 10 1.9605(13) ?
Co1 N1 2 1.9605(13) ?
Co1 N1 12 1.9605(13) ?
F2 P1 . 1.5985(9) ?
N1 C2 . 1.3340(19) ?
N1 C5 . 1.3854(19) ?
N3 C2 . 1.339(2) ?
N3 C4 . 1.369(2) ?
N3 H3 . 0.8800 ?
C5 C4 . 1.361(2) ?
C5 H5 . 0.9500 ?
C2 H2 . 0.9500 ?
C4 H4 . 0.9500 ?
P1 F1 13 1.5939(12) ?
P1 F1 . 1.5938(12) ?
P1 F2 13 1.5985(9) ?
P1 F3 13 1.6012(11) ?
P1 F3 . 1.6012(11) ?
O1 H6 . 0.96(3) ?
O1 H7 . 0.96(3) ?

loop_
_geom_hbond_atom_site_label_D
_geom_hbond_atom_site_label_H
_geom_hbond_atom_site_label_A
_geom_hbond_site_symmetry_A
_geom_hbond_distance_DH
_geom_hbond_distance_HA
_geom_hbond_distance_DA
_geom_hbond_angle_DHA
O1 H6 O1 5_555 0.96(3) 1.98(3) 2.913(2) 163(3)
N3 H3 O1 1_555 0.88 1.975 2.834(2) 165
O1 H7 F3 12_556 0.96(3) 2.10(3) 2.945(2) 146(2)
C2 H2 F3 13_555 0.95 2.34 3.042(2) 131
C4 H4 F1 9_555 0.95 2.40 3.303(2) 158

loop_
_geom_torsion_atom_site_label_1
_geom_torsion_atom_site_label_2
_geom_torsion_atom_site_label_3
_geom_torsion_atom_site_label_4
_geom_torsion_site_symmetry_1
_geom_torsion_site_symmetry_2
_geom_torsion_site_symmetry_3
_geom_torsion_site_symmetry_4
_geom_torsion
_geom_torsion_publ_flag
N1 Co1 N1 C2 12 . . . -98.46(15) ?
N1 Co1 N1 C2 11 . . . -7.11(13) ?
N1 Co1 N1 C2 3 . . . 81.54(15) ?
N1 Co1 N1 C2 2 . . . 172.89(13) ?
N1 Co1 N1 C5 12 . . . 74.46(10) ?
N1 Co1 N1 C5 11 . . . 165.81(14) ?
N1 Co1 N1 C5 3 . . . -105.54(10) ?
N1 Co1 N1 C5 2 . . . -14.19(14) ?
C2 N1 C5 C4 . . . . 0.10(17) ?
Co1 N1 C5 C4 . . . . -174.02(11) ?
C5 N1 C2 N3 . . . . 0.45(17) ?
Co1 N1 C2 N3 . . . . 174.56(10) ?
C4 N3 C2 N1 . . . . -0.82(18) ?
N1 C5 C4 N3 . . . . -0.58(18) ?
C2 N3 C4 C5 . . . . 0.85(18) ?
